data_7153589
loop_
_publ_author_name
'Bai, Guifeng'
'Yu, Changjiang'
'Cheng, Chi'
'Hao, Erhong'
'Wei, Yun'
'Mu, Xiaolong'
'Jiao, Lijuan'

_publ_section_title
;
 Syntheses and photophysical properties of BF2 complexes of curcumin
 analogues.
;
_journal_issue 10
_journal_name_full 'Organic &amp; biomolecular chemistry'
_journal_page_first 1618
_journal_page_last 1626
_journal_paper_doi 10.1039/c3ob42201a
_journal_volume 12
_journal_year 2014
_chemical_formula_moiety 'C23 H19 B F2 O2'
_chemical_formula_sum 'C23 H19 B F2 O2'
_chemical_formula_weight 376.19
_chemical_melting_point ?
_chemical_name_common 1j
_chemical_name_systematic
; 
 ? 
;
_space_group_IT_number 15
_symmetry_cell_setting monoclinic
_symmetry_space_group_name_Hall '-C 2yc'
_symmetry_space_group_name_H-M 'C 1 2/c 1'
_atom_sites_solution_hydrogens geom
_atom_sites_solution_primary direct
_atom_sites_solution_secondary difmap
_audit_creation_method SHELXL-97
_cell_angle_alpha 90.00
_cell_angle_beta 95.180(2)
_cell_angle_gamma 90.00
_cell_formula_units_Z 4
_cell_length_a 16.957(2)
_cell_length_b 11.8082(16)
_cell_length_c 9.9913(14)
_cell_measurement_reflns_used 1892
_cell_measurement_temperature 293(2)
_cell_measurement_theta_max 26.04
_cell_measurement_theta_min 2.41
_cell_volume 1992.4(5)
_computing_cell_refinement 'Bruker SMART'
_computing_data_collection 'Bruker SMART'
_computing_data_reduction 'Bruker SAINT'
_computing_molecular_graphics 'Bruker SHELXTL'
_computing_publication_material 'Bruker SHELXTL'
_computing_structure_refinement 'SHELXL-97 (Sheldrick, 1997)'
_computing_structure_solution 'SHELXS-97 (Sheldrick, 1990)'
_diffrn_ambient_temperature 293(2)
_diffrn_measured_fraction_theta_full 0.997
_diffrn_measured_fraction_theta_max 0.997
_diffrn_measurement_device_type 'CCD area detector'
_diffrn_measurement_method 'phi and omega scans'
_diffrn_radiation_monochromator graphite
_diffrn_radiation_source 'fine-focus sealed tube'
_diffrn_radiation_type MoK\a
_diffrn_radiation_wavelength 0.71073
_diffrn_reflns_av_R_equivalents 0.0286
_diffrn_reflns_av_sigmaI/netI 0.0275
_diffrn_reflns_limit_h_max 21
_diffrn_reflns_limit_h_min -21
_diffrn_reflns_limit_k_max 15
_diffrn_reflns_limit_k_min -15
_diffrn_reflns_limit_l_max 13
_diffrn_reflns_limit_l_min -12
_diffrn_reflns_number 8451
_diffrn_reflns_theta_full 27.58
_diffrn_reflns_theta_max 27.58
_diffrn_reflns_theta_min 2.10
_exptl_absorpt_coefficient_mu 0.091
_exptl_absorpt_correction_T_max 0.9786
_exptl_absorpt_correction_T_min 0.9751
_exptl_absorpt_correction_type multi-scan
_exptl_absorpt_process_details 'Semi-empirical from equivalents'
_exptl_crystal_colour red
_exptl_crystal_density_diffrn 1.254
_exptl_crystal_density_meas ?
_exptl_crystal_density_method 'not measured'
_exptl_crystal_description block
_exptl_crystal_F_000 784
_exptl_crystal_size_max 0.28
_exptl_crystal_size_mid 0.25
_exptl_crystal_size_min 0.24
_refine_diff_density_max 0.503
_refine_diff_density_min -0.135
_refine_diff_density_rms 0.038
_refine_ls_extinction_method none
_refine_ls_goodness_of_fit_ref 1.039
_refine_ls_hydrogen_treatment constr
_refine_ls_matrix_type full
_refine_ls_number_parameters 128
_refine_ls_number_reflns 2306
_refine_ls_number_restraints 0
_refine_ls_restrained_S_all 1.039
_refine_ls_R_factor_all 0.1147
_refine_ls_R_factor_gt 0.0577
_refine_ls_shift/su_max 0.000
_refine_ls_shift/su_mean 0.000
_refine_ls_structure_factor_coef Fsqd
_refine_ls_weighting_details 'calc w=1/[\s^2^(Fo^2^)+(0.1205P)^2^+0.0000P] where P=(Fo^2^+2Fc^2^)/3'
_refine_ls_weighting_scheme calc
_refine_ls_wR_factor_gt 0.1736
_refine_ls_wR_factor_ref 0.2196
_reflns_number_gt 1119
_reflns_number_total 2306
_reflns_threshold_expression >2sigma(I)
_cod_data_source_file c3ob42201a.txt
_cod_data_source_block 110610a_0m
_cod_depositor_comments
;
The following automatic conversions were performed:

'_chemical_melting_point' value 'not measured' was changed to '?' -
the value is undefined or not given.

'_symmetry_cell_setting' value
'Monoclinic' changed to 'monoclinic' according to
/usr/data/users/saulius/automatic-downloads/current/RSC/lib/dictionaries/cif_core.dic
dictionary named 'cif_core.dic' version 2.4.2 from 2011-04-26.

Automatic conversion script
Id: cif_fix_values 2281 2013-09-26 08:29:07Z andrius 

The following automatic conversions were performed:

'_exptl_crystal_density_meas' value 'not measured' was changed to '?'
- the value is perceived as not measured.

Automatic conversion script
Id: cif_fix_values 3008 2015-01-20 13:52:24Z robertas 
;
_cod_original_sg_symbol_H-M 'C2/c  '
_cod_database_code 7153589

loop_
_symmetry_equiv_pos_as_xyz
'x, y, z'
'-x, y, -z+1/2'
'x+1/2, y+1/2, z'
'-x+1/2, y+1/2, -z+1/2'
'-x, -y, -z'
'x, -y, z-1/2'
'-x+1/2, -y+1/2, -z'
'x+1/2, -y+1/2, z-1/2'

loop_
_atom_site_label
_atom_site_type_symbol
_atom_site_fract_x
_atom_site_fract_y
_atom_site_fract_z
_atom_site_U_iso_or_equiv
_atom_site_adp_type
_atom_site_occupancy
_atom_site_symmetry_multiplicity
_atom_site_calc_flag
_atom_site_refinement_flags
C6 C 0.31136(12) 0.9417(2) 0.77497(19) 0.0687(6) Uani 1 1 d .
C2 C 0.41567(16) 0.9727(3) 0.6313(2) 0.0961(9) Uani 1 1 d .
H2 H 0.4519 1.0213 0.5967 0.115 Uiso 1 1 calc R
C1 C 0.36586(14) 1.0126(2) 0.7217(2) 0.0818(7) Uani 1 1 d .
H1 H 0.3687 1.0883 0.7476 0.098 Uiso 1 1 calc R
C5 C 0.30882(16) 0.8312(2) 0.7338(3) 0.0937(8) Uani 1 1 d .
H5 H 0.2726 0.7819 0.7673 0.112 Uiso 1 1 calc R
C3 C 0.41225(16) 0.8631(3) 0.5923(3) 0.0992(9) Uani 1 1 d .
H3 H 0.4459 0.8362 0.5310 0.119 Uiso 1 1 calc R
C4 C 0.3589(2) 0.7921(3) 0.6438(3) 0.1108(10) Uani 1 1 d .
H4 H 0.3565 0.7165 0.6175 0.133 Uiso 1 1 calc R
C8 C 0.20570(12) 0.9335(2) 0.9341(2) 0.0716(6) Uani 1 1 d .
H8 H 0.1996 0.8559 0.9205 0.086 Uiso 1 1 calc R
C10 C 0.10130(12) 0.9380(2) 1.08917(17) 0.0686(6) Uani 1 1 d .
H10 H 0.0957 0.8599 1.0805 0.082 Uiso 1 1 calc R
C9 C 0.15636(12) 0.9894(2) 1.02318(18) 0.0680(6) Uani 1 1 d .
H9 H 0.1632 1.0669 1.0359 0.082 Uiso 1 1 calc R
C7 C 0.25988(13) 0.9880(2) 0.8702(2) 0.0734(7) Uani 1 1 d .
H7 H 0.2655 1.0650 0.8886 0.088 Uiso 1 1 calc R
C12 C 0.0000 0.9394(3) 1.2500 0.0692(8) Uani 1 2 d S
H12 H 0.0000 0.8606 1.2500 0.083 Uiso 1 2 calc SR
O1 O 0.05256(8) 1.10657(14) 1.17352(14) 0.0778(5) Uani 1 1 d .
C11 C 0.05021(11) 0.99731(19) 1.17300(18) 0.0621(6) Uani 1 1 d .
B1 B 0.0000 1.1763(3) 1.2500 0.0737(10) Uani 1 2 d S
F1 F -0.04585(9) 1.24176(12) 1.16120(14) 0.0988(6) Uani 1 1 d .

loop_
_atom_site_aniso_label
_atom_site_aniso_U_11
_atom_site_aniso_U_22
_atom_site_aniso_U_33
_atom_site_aniso_U_23
_atom_site_aniso_U_13
_atom_site_aniso_U_12
C6 0.0628(13) 0.0823(15) 0.0631(12) -0.0008(11) 0.0166(10) 0.0026(11)
C2 0.0781(17) 0.128(3) 0.0870(17) -0.0064(16) 0.0349(14) -0.0094(16)
C1 0.0756(15) 0.0900(16) 0.0834(14) -0.0076(13) 0.0265(12) -0.0107(12)
C5 0.0993(18) 0.0834(18) 0.1048(18) -0.0043(15) 0.0438(15) -0.0032(15)
C3 0.0892(18) 0.129(3) 0.0850(16) -0.0069(17) 0.0358(14) 0.0177(18)
C4 0.128(2) 0.096(2) 0.116(2) -0.0194(16) 0.0486(19) 0.0100(18)
C8 0.0678(13) 0.0847(15) 0.0648(12) 0.0018(11) 0.0194(11) 0.0044(11)
C10 0.0742(14) 0.0715(14) 0.0637(12) 0.0004(10) 0.0255(11) 0.0012(11)
C9 0.0669(14) 0.0758(14) 0.0629(12) 0.0014(10) 0.0156(11) 0.0050(10)
C7 0.0657(13) 0.0811(15) 0.0759(13) -0.0043(11) 0.0208(11) -0.0006(11)
C12 0.079(2) 0.0603(17) 0.0726(17) 0.000 0.0299(16) 0.000
O1 0.0789(11) 0.0642(10) 0.0956(11) 0.0047(7) 0.0375(9) 0.0008(7)
C11 0.0627(13) 0.0652(13) 0.0600(11) 0.0003(10) 0.0135(10) 0.0027(10)
B1 0.080(2) 0.058(2) 0.087(2) 0.000 0.028(2) 0.000
F1 0.1078(11) 0.0878(10) 0.1045(10) 0.0174(8) 0.0293(9) 0.0246(8)

loop_
_atom_type_symbol
_atom_type_description
_atom_type_scat_dispersion_real
_atom_type_scat_dispersion_imag
_atom_type_scat_source
C C 0.0033 0.0016 'International Tables Vol C Tables 4.2.6.8 and 6.1.1.4'
H H 0.0000 0.0000 'International Tables Vol C Tables 4.2.6.8 and 6.1.1.4'
B B 0.0013 0.0007 'International Tables Vol C Tables 4.2.6.8 and 6.1.1.4'
O O 0.0106 0.0060 'International Tables Vol C Tables 4.2.6.8 and 6.1.1.4'
F F 0.0171 0.0103 'International Tables Vol C Tables 4.2.6.8 and 6.1.1.4'

loop_
_geom_angle_atom_site_label_1
_geom_angle_atom_site_label_2
_geom_angle_atom_site_label_3
_geom_angle
_geom_angle_site_symmetry_1
_geom_angle_site_symmetry_3
C5 C6 C1 117.6(2) . .
C5 C6 C7 123.5(2) . .
C1 C6 C7 118.9(2) . .
C3 C2 C1 120.3(3) . .
C2 C1 C6 121.0(2) . .
C6 C5 C4 121.0(3) . .
C2 C3 C4 119.4(2) . .
C3 C4 C5 120.6(3) . .
C7 C8 C9 122.7(2) . .
C9 C10 C11 123.3(2) . .
C10 C9 C8 124.7(2) . .
C8 C7 C6 127.7(2) . .
C11 C12 C11 120.5(3) . 2_557
C11 O1 B1 122.67(17) . .
O1 C11 C12 120.9(2) . .
O1 C11 C10 117.95(18) . .
C12 C11 C10 121.1(2) . .
F1 B1 F1 111.1(3) 2_557 .
F1 B1 O1 108.32(8) 2_557 2_557
F1 B1 O1 108.49(8) . 2_557
F1 B1 O1 108.49(8) 2_557 .
F1 B1 O1 108.32(8) . .
O1 B1 O1 112.2(3) 2_557 .

loop_
_geom_bond_atom_site_label_1
_geom_bond_atom_site_label_2
_geom_bond_distance
_geom_bond_site_symmetry_2
C6 C5 1.367(3) .
C6 C1 1.388(3) .
C6 C7 1.455(3) .
C2 C3 1.351(4) .
C2 C1 1.375(3) .
C5 C4 1.372(4) .
C3 C4 1.368(4) .
C8 C7 1.331(3) .
C8 C9 1.437(3) .
C10 C9 1.337(3) .
C10 C11 1.440(3) .
C12 C11 1.380(3) .
C12 C11 1.380(3) 2_557
O1 C11 1.291(3) .
O1 B1 1.476(2) .
B1 F1 1.365(2) 2_557
B1 F1 1.365(2) .
B1 O1 1.476(2) 2_557
